data_2016932
loop_
_publ_author_name
'Burns, Dennis H.'
'Meece, F. Alex'
'Moore, Curtis E.'
'Eichhorn, David M.'

_publ_section_title
;
 Two similar dibenzo cyclic ethers with dissimilar conformations
;
_journal_coeditor_code SK3262
_journal_issue 1
_journal_name_full 'Acta Crystallographica Section C'
_journal_page_first o27
_journal_page_last o30
_journal_paper_doi 10.1107/S0108270108040882
_journal_volume 65
_journal_year 2009
_chemical_formula_iupac 'C16 H14 Br2 O2'
_chemical_formula_moiety 'C16 H14 Br2 O2'
_chemical_formula_sum 'C16 H14 Br2 O2'
_chemical_formula_weight 398.09
_chemical_name_common
;
6,12-dibromodibenzo[<i>d</i>,<i>i</i>]-1,2,3,6,7,8-hexahydro-1,3-dioxecin
;
_chemical_name_systematic
;
8,16-dibromo-2,4-dioxatricyclo[12.4.0.0^5,10^]octadeca-5,7,9,14,16,18-hexaene
;
_space_group_IT_number 14
_symmetry_cell_setting monoclinic
_symmetry_space_group_name_Hall '-P 2ybc'
_symmetry_space_group_name_H-M 'P 1 21/c 1'
_atom_sites_solution_hydrogens geom
_atom_sites_solution_primary direct
_atom_sites_solution_secondary difmap
_audit_creation_method 'SHELXL97 (Sheldrick, 2008)'
_cell_angle_alpha 90.00
_cell_angle_beta 97.9690(10)
_cell_angle_gamma 90.00
_cell_formula_units_Z 4
_cell_length_a 21.3204(5)
_cell_length_b 8.8456(2)
_cell_length_c 7.8155(2)
_cell_measurement_reflns_used 5967
_cell_measurement_temperature 150(2)
_cell_measurement_theta_max 26
_cell_measurement_theta_min 3.5
_cell_volume 1459.71(6)
_computing_cell_refinement 'APEX2 (Bruker, 2005)'
_computing_data_collection 'APEX2 (Bruker, 2005)'
_computing_data_reduction 'SAINT (Bruker, 1996)'
_computing_molecular_graphics 'SHELXTL (Sheldrick, 2008)'
_computing_publication_material 'SHELXTL (Sheldrick, 2008)'
_computing_structure_refinement 'SHELXL97 (Sheldrick, 2008)'
_computing_structure_solution 'SHELXS97 (Sheldrick, 2008)'
_diffrn_ambient_temperature 293(2)
_diffrn_measured_fraction_theta_full 0.998
_diffrn_measured_fraction_theta_max 0.998
_diffrn_measurement_device_type 'CCD area-detector'
_diffrn_measurement_method '\f and \w scans'
_diffrn_radiation_monochromator graphite
_diffrn_radiation_source 'fine-focus sealed tube'
_diffrn_radiation_type MoK\a
_diffrn_radiation_wavelength 0.71073
_diffrn_reflns_av_R_equivalents 0.0530
_diffrn_reflns_av_sigmaI/netI 0.0272
_diffrn_reflns_limit_h_max 26
_diffrn_reflns_limit_h_min -26
_diffrn_reflns_limit_k_max 10
_diffrn_reflns_limit_k_min -10
_diffrn_reflns_limit_l_max 9
_diffrn_reflns_limit_l_min -9
_diffrn_reflns_number 26317
_diffrn_reflns_theta_full 26.00
_diffrn_reflns_theta_max 26.00
_diffrn_reflns_theta_min 3.50
_exptl_absorpt_coefficient_mu 5.551
_exptl_absorpt_correction_T_max 0.4999
_exptl_absorpt_correction_T_min 0.3398
_exptl_absorpt_correction_type multi-scan
_exptl_absorpt_process_details
;
(SADABS; Sheldrick, 2002)
;
_exptl_crystal_colour colorless
_exptl_crystal_density_diffrn 1.811
_exptl_crystal_density_method 'not measured'
_exptl_crystal_description block
_exptl_crystal_F_000 784
_exptl_crystal_size_max 0.25
_exptl_crystal_size_mid 0.18
_exptl_crystal_size_min 0.14
_refine_diff_density_max 0.380
_refine_diff_density_min -0.463
_refine_ls_extinction_method none
_refine_ls_goodness_of_fit_ref 1.077
_refine_ls_hydrogen_treatment noref
_refine_ls_matrix_type full
_refine_ls_number_parameters 181
_refine_ls_number_reflns 2860
_refine_ls_number_restraints 0
_refine_ls_restrained_S_all 1.077
_refine_ls_R_factor_all 0.0364
_refine_ls_R_factor_gt 0.0262
_refine_ls_shift/su_max 0.001
_refine_ls_shift/su_mean 0.000
_refine_ls_structure_factor_coef Fsqd
_refine_ls_weighting_details 'calc w=1/[\s^2^(Fo^2^)+(0.0157P)^2^+1.7696P] where P=(Fo^2^+2Fc^2^)/3'
_refine_ls_weighting_scheme calc
_refine_ls_wR_factor_gt 0.0528
_refine_ls_wR_factor_ref 0.0563
_reflns_number_gt 2415
_reflns_number_total 2860
_reflns_threshold_expression I>2\s(I)
_cod_data_source_file sk3262.cif
_cod_data_source_block II
_cod_original_cell_volume 1459.70(6)
_cod_original_sg_symbol_H-M 'P 21/c'
_cod_database_code 2016932
_cod_database_fobs_code 2016932

loop_
_symmetry_equiv_pos_as_xyz
'x, y, z'
'-x, y+1/2, -z+1/2'
'-x, -y, -z'
'x, -y-1/2, z-1/2'

loop_
_atom_site_type_symbol
_atom_site_label
_atom_site_fract_x
_atom_site_fract_y
_atom_site_fract_z
_atom_site_U_iso_or_equiv
_atom_site_adp_type
_atom_site_calc_flag
_atom_site_refinement_flags
_atom_site_occupancy
_atom_site_disorder_assembly
_atom_site_disorder_group
Br Br2 0.495545(13) 0.31359(3) 0.26183(4) 0.02697(9) Uani d . 1 . .
Br Br1 0.941196(15) 0.49131(4) -0.37098(4) 0.03785(10) Uani d . 1 . .
C C1 0.89960(13) 0.4979(3) -0.1706(4) 0.0254(6) Uani d . 1 . .
C C2 0.92491(13) 0.5843(3) -0.0303(4) 0.0250(6) Uani d . 1 . .
H H2 0.9613 0.6415 -0.0337 0.030 Uiso calc R 1 . .
C C3 0.89466(13) 0.5832(3) 0.1151(4) 0.0244(6) Uani d . 1 . .
H H3 0.9111 0.6393 0.2116 0.029 Uiso calc R 1 . .
C C4 0.84000(13) 0.4991(3) 0.1177(3) 0.0197(6) Uani d . 1 . .
C C5 0.81399(13) 0.4130(3) -0.0242(3) 0.0197(6) Uani d . 1 . .
C C6 0.84548(13) 0.4144(3) -0.1689(4) 0.0245(6) Uani d . 1 . .
H H6 0.8296 0.3580 -0.2656 0.029 Uiso calc R 1 . .
C C7 0.75441(13) 0.3210(3) -0.0267(3) 0.0205(6) Uani d . 1 . .
H H7A 0.7439 0.3147 0.0900 0.025 Uiso calc R 1 . .
H H7B 0.7624 0.2191 -0.0641 0.025 Uiso calc R 1 . .
C C8 0.69766(12) 0.3856(3) -0.1449(3) 0.0200(6) Uani d . 1 . .
H H8A 0.6633 0.3130 -0.1542 0.024 Uiso calc R 1 . .
H H8B 0.7093 0.3999 -0.2594 0.024 Uiso calc R 1 . .
C C9 0.67412(13) 0.5368(3) -0.0809(3) 0.0203(6) Uani d . 1 . .
H H9A 0.7087 0.6090 -0.0693 0.024 Uiso calc R 1 . .
H H9B 0.6408 0.5758 -0.1666 0.024 Uiso calc R 1 . .
C C10 0.64926(13) 0.5234(3) 0.0897(3) 0.0190(6) Uani d . 1 . .
C C11 0.59357(13) 0.4441(3) 0.0996(3) 0.0197(6) Uani d . 1 . .
H H11 0.5712 0.4026 0.0000 0.024 Uiso calc R 1 . .
C C12 0.57120(12) 0.4265(3) 0.2551(4) 0.0199(6) Uani d . 1 . .
C C13 0.60248(13) 0.4884(3) 0.4063(3) 0.0215(6) Uani d . 1 . .
H H13 0.5869 0.4753 0.5107 0.026 Uiso calc R 1 . .
C C14 0.65715(13) 0.5698(3) 0.3983(3) 0.0207(6) Uani d . 1 . .
H H14 0.6785 0.6137 0.4979 0.025 Uiso calc R 1 . .
C C15 0.68039(13) 0.5865(3) 0.2412(3) 0.0187(6) Uani d . 1 . .
C C16 0.79036(13) 0.6263(3) 0.3318(3) 0.0243(6) Uani d . 1 . .
H H16A 0.8226 0.7035 0.3310 0.029 Uiso calc R 1 . .
H H16B 0.7827 0.6124 0.4502 0.029 Uiso calc R 1 . .
O O1 0.81220(9) 0.4898(2) 0.2689(2) 0.0223(4) Uani d . 1 . .
O O2 0.73395(8) 0.6748(2) 0.2300(2) 0.0217(4) Uani d . 1 . .

loop_
_atom_site_aniso_label
_atom_site_aniso_U_11
_atom_site_aniso_U_22
_atom_site_aniso_U_33
_atom_site_aniso_U_12
_atom_site_aniso_U_13
_atom_site_aniso_U_23
Br2 0.01901(15) 0.03477(17) 0.02772(15) -0.00301(13) 0.00537(11) 0.00636(13)
Br1 0.02554(17) 0.0642(2) 0.02601(16) 0.00385(16) 0.01132(12) 0.00345(15)
C1 0.0215(15) 0.0351(17) 0.0206(14) 0.0086(13) 0.0061(11) 0.0047(13)
C2 0.0161(14) 0.0286(16) 0.0298(16) 0.0005(12) 0.0018(12) 0.0040(12)
C3 0.0231(15) 0.0271(16) 0.0218(14) 0.0028(12) -0.0007(12) -0.0006(12)
C4 0.0204(14) 0.0198(14) 0.0191(13) 0.0045(12) 0.0028(11) 0.0040(11)
C5 0.0179(14) 0.0188(14) 0.0219(14) 0.0059(11) 0.0015(11) 0.0027(11)
C6 0.0235(16) 0.0291(17) 0.0205(14) 0.0025(12) 0.0017(12) -0.0027(12)
C7 0.0239(14) 0.0192(14) 0.0190(13) -0.0010(12) 0.0052(11) 0.0002(11)
C8 0.0201(14) 0.0245(14) 0.0158(13) -0.0028(12) 0.0033(11) -0.0049(12)
C9 0.0213(14) 0.0215(15) 0.0184(13) -0.0002(11) 0.0039(11) 0.0012(11)
C10 0.0216(14) 0.0158(14) 0.0202(13) 0.0037(11) 0.0046(11) 0.0032(11)
C11 0.0202(14) 0.0200(14) 0.0187(13) 0.0019(11) 0.0016(11) 0.0023(11)
C12 0.0147(14) 0.0182(14) 0.0275(15) 0.0039(11) 0.0047(11) 0.0035(11)
C13 0.0253(16) 0.0231(15) 0.0174(13) 0.0047(12) 0.0076(11) 0.0014(12)
C14 0.0234(15) 0.0191(14) 0.0192(14) 0.0028(12) 0.0015(11) -0.0038(11)
C15 0.0198(14) 0.0150(14) 0.0221(14) 0.0010(11) 0.0061(11) 0.0010(11)
C16 0.0230(15) 0.0290(15) 0.0208(14) -0.0023(13) 0.0026(11) -0.0091(13)
O1 0.0252(11) 0.0251(10) 0.0173(9) 0.0018(9) 0.0058(8) -0.0007(8)
O2 0.0209(10) 0.0201(10) 0.0245(10) -0.0030(8) 0.0051(8) -0.0024(8)

loop_
_atom_type_symbol
_atom_type_description
_atom_type_scat_dispersion_real
_atom_type_scat_dispersion_imag
_atom_type_scat_source
C C 0.0033 0.0016 'International Tables Vol C Tables 4.2.6.8 and 6.1.1.4'
H H 0.0000 0.0000 'International Tables Vol C Tables 4.2.6.8 and 6.1.1.4'
O O 0.0106 0.0060 'International Tables Vol C Tables 4.2.6.8 and 6.1.1.4'
Br Br -0.2901 2.4595 'International Tables Vol C Tables 4.2.6.8 and 6.1.1.4'

loop_
_geom_angle_atom_site_label_1
_geom_angle_atom_site_label_2
_geom_angle_atom_site_label_3
_geom_angle_site_symmetry_1
_geom_angle_site_symmetry_3
_geom_angle
_geom_angle_publ_flag
C6 C1 C2 . . 121.7(3) ?
C6 C1 Br1 . . 118.7(2) ?
C2 C1 Br1 . . 119.6(2) ?
C3 C2 C1 . . 118.2(3) ?
C3 C2 H2 . . 120.9 ?
C1 C2 H2 . . 120.9 ?
C2 C3 C4 . . 120.3(3) ?
C2 C3 H3 . . 119.8 ?
C4 C3 H3 . . 119.8 ?
C3 C4 C5 . . 121.6(3) ?
C3 C4 O1 . . 120.1(2) ?
C5 C4 O1 . . 118.2(2) ?
C6 C5 C4 . . 117.2(3) ?
C6 C5 C7 . . 119.6(2) ?
C4 C5 C7 . . 123.2(2) ?
C1 C6 C5 . . 120.9(3) ?
C1 C6 H6 . . 119.5 ?
C5 C6 H6 . . 119.5 ?
C5 C7 C8 . . 113.6(2) ?
C5 C7 H7A . . 108.8 ?
C8 C7 H7A . . 108.8 ?
C5 C7 H7B . . 108.8 ?
C8 C7 H7B . . 108.8 ?
H7A C7 H7B . . 107.7 ?
C7 C8 C9 . . 113.3(2) ?
C7 C8 H8A . . 108.9 ?
C9 C8 H8A . . 108.9 ?
C7 C8 H8B . . 108.9 ?
C9 C8 H8B . . 108.9 ?
H8A C8 H8B . . 107.7 ?
C10 C9 C8 . . 113.0(2) ?
C10 C9 H9A . . 109.0 ?
C8 C9 H9A . . 109.0 ?
C10 C9 H9B . . 109.0 ?
C8 C9 H9B . . 109.0 ?
H9A C9 H9B . . 107.8 ?
C11 C10 C15 . . 117.7(2) ?
C11 C10 C9 . . 119.8(2) ?
C15 C10 C9 . . 122.5(2) ?
C12 C11 C10 . . 120.7(3) ?
C12 C11 H11 . . 119.7 ?
C10 C11 H11 . . 119.7 ?
C11 C12 C13 . . 121.6(3) ?
C11 C12 Br2 . . 118.9(2) ?
C13 C12 Br2 . . 119.5(2) ?
C14 C13 C12 . . 118.5(2) ?
C14 C13 H13 . . 120.7 ?
C12 C13 H13 . . 120.7 ?
C13 C14 C15 . . 120.0(2) ?
C13 C14 H14 . . 120.0 ?
C15 C14 H14 . . 120.0 ?
C10 C15 C14 . . 121.4(2) ?
C10 C15 O2 . . 117.9(2) ?
C14 C15 O2 . . 120.5(2) ?
O1 C16 O2 . . 111.1(2) ?
O1 C16 H16A . . 109.4 ?
O2 C16 H16A . . 109.4 ?
O1 C16 H16B . . 109.4 ?
O2 C16 H16B . . 109.4 ?
H16A C16 H16B . . 108.0 ?
C4 O1 C16 . . 116.4(2) y
C15 O2 C16 . . 115.8(2) y

loop_
_geom_bond_atom_site_label_1
_geom_bond_atom_site_label_2
_geom_bond_site_symmetry_2
_geom_bond_distance
_geom_bond_publ_flag
Br2 C12 . 1.904(3) n
Br1 C1 . 1.904(3) n
C1 C6 . 1.372(4) n
C1 C2 . 1.383(4) n
C2 C3 . 1.382(4) n
C2 H2 . 0.9300 ?
C3 C4 . 1.385(4) n
C3 H3 . 0.9300 ?
C4 C5 . 1.395(4) y
C4 O1 . 1.397(3) y
C5 C6 . 1.393(4) n
C5 C7 . 1.507(4) y
C6 H6 . 0.9300 ?
C7 C8 . 1.528(4) y
C7 H7A . 0.9700 ?
C7 H7B . 0.9700 ?
C8 C9 . 1.536(4) y
C8 H8A . 0.9700 ?
C8 H8B . 0.9700 ?
C9 C10 . 1.506(4) y
C9 H9A . 0.9700 ?
C9 H9B . 0.9700 ?
C10 C11 . 1.390(4) n
C10 C15 . 1.392(4) y
C11 C12 . 1.375(4) n
C11 H11 . 0.9300 ?
C12 C13 . 1.386(4) n
C13 C14 . 1.379(4) n
C13 H13 . 0.9300 ?
C14 C15 . 1.394(4) n
C14 H14 . 0.9300 ?
C15 O2 . 1.396(3) y
C16 O1 . 1.407(3) y
C16 O2 . 1.413(3) y
C16 H16A . 0.9700 ?
C16 H16B . 0.9700 ?

loop_
_geom_torsion_atom_site_label_1
_geom_torsion_atom_site_label_2
_geom_torsion_atom_site_label_3
_geom_torsion_atom_site_label_4
_geom_torsion_site_symmetry_1
_geom_torsion_site_symmetry_2
_geom_torsion_site_symmetry_3
_geom_torsion_site_symmetry_4
_geom_torsion
_geom_torsion_publ_flag
C16 O1 C4 C3 . . . . 62.4(3) no
C16 O1 C4 C5 . . . . -122.3(3) no
C4 O1 C16 O2 . . . . 74.2(3) no
C16 O2 C15 C10 . . . . -122.0(2) no
C16 O2 C15 C14 . . . . 61.5(3) no
C15 O2 C16 O1 . . . . 69.0(3) no
Br1 C1 C6 C5 . . . . 178.7(2) no
Br1 C1 C2 C3 . . . . -178.1(2) no
C6 C1 C2 C3 . . . . 0.9(4) no
C2 C1 C6 C5 . . . . -0.4(4) no
C1 C2 C3 C4 . . . . -0.9(4) no
C2 C3 C4 O1 . . . . 175.4(2) no
C2 C3 C4 C5 . . . . 0.3(4) no
O1 C4 C5 C7 . . . . 5.2(4) no
C3 C4 C5 C6 . . . . 0.3(4) no
O1 C4 C5 C6 . . . . -174.9(2) no
C3 C4 C5 C7 . . . . -179.6(3) no
C4 C5 C6 C1 . . . . -0.3(4) no
C7 C5 C6 C1 . . . . 179.6(3) no
C6 C5 C7 C8 . . . . -70.8(3) no
C4 C5 C7 C8 . . . . 109.1(3) no
C5 C7 C8 C9 . . . . -67.6(3) no
C7 C8 C9 C10 . . . . -63.8(3) no
C8 C9 C10 C11 . . . . -68.3(3) no
C8 C9 C10 C15 . . . . 111.0(3) no
C9 C10 C15 O2 . . . . 5.0(4) no
C11 C10 C15 C14 . . . . 0.7(4) no
C9 C10 C15 C14 . . . . -178.6(2) no
C11 C10 C15 O2 . . . . -175.8(2) no
C9 C10 C11 C12 . . . . 177.9(2) no
C15 C10 C11 C12 . . . . -1.4(4) no
C10 C11 C12 Br2 . . . . -178.8(2) no
C10 C11 C12 C13 . . . . 1.0(4) no
Br2 C12 C13 C14 . . . . -180.0(2) no
C11 C12 C13 C14 . . . . 0.3(4) no
C12 C13 C14 C15 . . . . -1.0(4) no
C13 C14 C15 O2 . . . . 176.9(2) no
C13 C14 C15 C10 . . . . 0.5(4) no

loop_
_cod_related_entry_id
_cod_related_entry_database
_cod_related_entry_code
1 ChemSpider 24726350
